data_2006641
loop_
_publ_author_name
'Helliwell, Madeleine'
'Dinsmore, Andrew'
'Garner, C. David'
'Joule, John A.'

_publ_contact_author
;
John A. Joule
Chemistry Department
The University of Manchester
Manchester M13 9PL
England
;
_publ_section_title
;
 <i>N</i>-3-Allylation of
 2-(<i>N</i>,<i>N</i>-Dimethylaminomethyleneamino)-6-formylpteridin-4-one
;
_journal_issue 11
_journal_name_full 'Acta Crystallographica Section C'
_journal_page_first 1667
_journal_page_last 1669
_journal_paper_doi 10.1107/S0108270197009116
_journal_volume 53
_journal_year 1997
_chemical_formula_moiety 'C13 H14 N6 O2 '
_chemical_formula_sum 'C13 H14 N6 O2'
_chemical_formula_weight 286.30
_chemical_name_systematic
;
 ?
;
_space_group_IT_number 14
_symmetry_cell_setting monoclinic
_symmetry_space_group_name_Hall '-P 2yn'
_symmetry_space_group_name_H-M 'P 1 21/n 1'
_audit_creation_method SHELXL
_cell_angle_alpha 90.00
_cell_angle_beta 104.829(13)
_cell_angle_gamma 90.00
_cell_formula_units_Z 4
_cell_length_a 11.056(4)
_cell_length_b 8.340(2)
_cell_length_c 15.5461(12)
_cell_measurement_reflns_used 16
_cell_measurement_temperature 296
_cell_measurement_theta_max 18.8
_cell_measurement_theta_min 10.9
_cell_volume 1385.7(6)
_computing_cell_refinement 'MSC/AFC Diffractometer Control Software'
_computing_data_collection
;
MSC/AFC Diffractometer Control Software (Molecular Structure Corporation,
1995a)
;
_computing_data_reduction 'TEXSAN (Molecular Structure Corporation, 1995b)'
_computing_molecular_graphics TEXSAN
_computing_publication_material TEXSAN
_computing_structure_refinement 'SHELXL93 (Sheldrick, 1993)'
_computing_structure_solution SIR92
_diffrn_ambient_temperature 296.2
_diffrn_measurement_device 'Rigaku AFC5R'
_diffrn_measurement_method \w-2\q
_diffrn_radiation_monochromator graphite
_diffrn_radiation_source 'Rigaku rotating anode'
_diffrn_radiation_type MoK\a
_diffrn_radiation_wavelength 0.71069
_diffrn_reflns_av_R_equivalents 0.011
_diffrn_reflns_av_sigmaI/netI 0.0217
_diffrn_reflns_limit_h_max 13
_diffrn_reflns_limit_h_min 0
_diffrn_reflns_limit_k_max 9
_diffrn_reflns_limit_k_min 0
_diffrn_reflns_limit_l_max 17
_diffrn_reflns_limit_l_min -18
_diffrn_reflns_number 2575
_diffrn_reflns_reduction_process 'Lp corrections applied'
_diffrn_reflns_theta_max 25.06
_diffrn_reflns_theta_min 2.04
_diffrn_standards_decay_% -1.5
_diffrn_standards_interval_count 150
_diffrn_standards_number 3
_exptl_absorpt_coefficient_mu 0.098
_exptl_absorpt_correction_T_max 1.000
_exptl_absorpt_correction_T_min 0.947
_exptl_absorpt_correction_type '\y scans (North, Phillips & Mathews, 1968)'
_exptl_crystal_colour amber
_exptl_crystal_density_diffrn 1.372
_exptl_crystal_density_method 'not measured'
_exptl_crystal_description block
_exptl_crystal_F_000 600
_exptl_crystal_size_max 0.37
_exptl_crystal_size_mid 0.35
_exptl_crystal_size_min 0.20
_refine_diff_density_max 0.33
_refine_diff_density_min -0.18
_refine_ls_extinction_method none
_refine_ls_goodness_of_fit_all 1.045
_refine_ls_goodness_of_fit_obs 1.088
_refine_ls_hydrogen_treatment 'H atoms treated by a mixture of constrained and independent refinement'
_refine_ls_matrix_type full
_refine_ls_number_parameters 244
_refine_ls_number_reflns 2441
_refine_ls_number_restraints 0
_refine_ls_restrained_S_all 1.048
_refine_ls_restrained_S_obs 1.088
_refine_ls_R_factor_all 0.0746
_refine_ls_R_factor_obs .0500
_refine_ls_shift/esd_max 0.002
_refine_ls_shift/esd_mean 0.000
_refine_ls_structure_factor_coef Fsqd
_refine_ls_weighting_details 'w = 1/[\s^2^(Fo^2^)+(0.069P)^2^+0.476P] where P=(Fo^2^+2Fc^2^)/3'
_refine_ls_weighting_scheme calc
_refine_ls_wR_factor_all 0.1472
_refine_ls_wR_factor_obs .1276
_reflns_number_observed 1771
_reflns_number_total 2442
_reflns_observed_criterion >2sigma(I)
_cod_data_source_file bm1143.cif
_cod_data_source_block s561
_cod_depositor_comments
;
The following automatic conversions were performed:

'_refine_ls_weighting_scheme' value '
calc w = 1/[\s^2^(Fo^2^)+(0.069P)^2^+0.476P] where
P=(Fo^2^+2Fc^2^)/3' was changed to 'calc'. New tag
'_refine_ls_weighting_details' was created. The value of the new tag
was set to 'w = 1/[\s^2^(Fo^2^)+(0.069P)^2^+0.476P] where
P=(Fo^2^+2Fc^2^)/3'.

Automatic conversion script
Id: cif_fix_values 3143 2015-03-26 13:38:13Z robertas 
;
_cod_original_cell_volume 1385.6(6)
_cod_original_sg_symbol_H-M 'P 21/n'
_cod_database_code 2006641

loop_
_symmetry_equiv_pos_as_xyz
'x, y, z'
'-x+1/2, y+1/2, -z+1/2'
'-x, -y, -z'
'x-1/2, -y-1/2, z-1/2'

loop_
_atom_site_aniso_label
_atom_site_aniso_U_11
_atom_site_aniso_U_22
_atom_site_aniso_U_33
_atom_site_aniso_U_12
_atom_site_aniso_U_13
_atom_site_aniso_U_23
O4 .0815(12) .0802(12) .0376(9) .0098(10) .0122(8) -.0025(8)
O61 .0784(13) .0837(14) .0899(14) .0184(11) .0327(11) -.0023(11)
N1 .0496(10) .0627(12) .0391(10) -.0032(9) .0120(8) -.0047(9)
N3 .0540(11) .0536(11) .0396(10) -.0045(9) .0165(8) -.0024(8)
N5 .0585(12) .0546(12) .0455(10) -.0028(9) .0150(9) .0010(9)
N8 .0631(12) .0783(14) .0416(11) .0069(11) .0150(9) -.0078(10)
N21 .0491(11) .0607(12) .0471(11) -.0032(9) .0151(8) .0009(9)
N23 .0482(11) .0647(13) .0468(10) -.0001(9) .0122(8) -.0023(9)
C2 .0478(12) .0525(13) .0421(11) -.0101(11) .0136(9) -.0017(10)
C4 .0566(13) .0543(13) .0401(12) -.0059(11) .0143(10) .0006(10)
C4a .0498(12) .0470(12) .0416(11) -.0085(10) .0140(9) -.0022(10)
C6 .0555(13) .0514(13) .0518(13) -.0051(11) .0182(11) -.0015(11)
C7 .0623(15) .067(2) .0500(14) .0033(13) .0184(12) -.0073(12)
C8a .0497(12) .0517(13) .0407(11) -.0099(10) .0131(10) -.0046(10)
C22 .0493(13) .0573(14) .0457(13) -.0066(11) .0153(10) -.0059(11)
C24 .072(2) .080(2) .0497(15) .010(2) .0058(13) -.0024(14)
C25 .064(2) .117(3) .073(2) .021(2) .030(2) .011(2)
C31 .070(2) .060(2) .0466(14) .0048(13) .0224(13) -.0041(12)
C32 .093(2) .081(2) .086(2) -.001(2) .054(2) -.006(2)
C33 .129(4) .138(4) .096(3) -.032(3) .065(3) -.005(3)
C61 .066(2) .071(2) .063(2) .0069(14) .0172(13) .0014(14)

loop_
_atom_site_label
_atom_site_fract_x
_atom_site_fract_y
_atom_site_fract_z
_atom_site_U_iso_or_equiv
_atom_site_thermal_displace_type
_atom_site_calc_flag
_atom_site_refinement_flags
_atom_site_occupancy
_atom_site_disorder_group
_atom_site_type_symbol
O4 .3976(2) .2512(2) .28824(10) .0670(5) Uani d . 1 . O
O61 .0633(2) .6595(3) .46793(14) .0819(6) Uani d . 1 . O
N1 .5402(2) .2230(2) .55662(11) .0504(5) Uani d . 1 . N
N3 .5450(2) .1595(2) .40822(11) .0483(5) Uani d . 1 . N
N5 .2827(2) .4230(2) .39944(12) .0526(5) Uani d . 1 . N
N8 .3809(2) .3775(3) .58304(12) .0607(6) Uani d . 1 . N
N21 .6990(2) .0648(2) .52440(12) .0518(5) Uani d . 1 . N
N23 .8456(2) -.0516(2) .63782(12) .0532(5) Uani d . 1 . N
C2 .5933(2) .1517(3) .50012(14) .0471(5) Uani d . 1 . C
C4 .4394(2) .2484(3) .36852(14) .0500(5) Uani d . 1 . C
C4a .3836(2) .3321(3) .43168(14) .0457(5) Uani d . 1 . C
C6 .2322(2) .4915(3) .4592(2) .0521(6) Uani d . 1 . C
C7 .2811(2) .4654(3) .5496(2) .0592(6) Uani d . 1 . C
C8a .4362(2) .3097(3) .52331(14) .0471(5) Uani d . 1 . C
C22 .7427(2) .0298(3) .60947(15) .0502(6) Uani d . 1 . C
C24 .8893(3) -.1072(4) .7293(2) .0690(8) Uani d . 1 . C
C25 .9202(3) -.0980(6) .5775(3) .0820(10) Uani d . 1 . C
C31 .6040(3) .0689(3) .3480(2) .0574(6) Uani d . 1 . C
C32 .7091(3) .1584(4) .3266(2) .0812(9) Uani d . 1 . C
C33 .7161(5) .2072(6) .2524(3) .1147(14) Uani d . 1 . C
C61 .1225(3) .5950(3) .4238(2) .0666(7) Uani d . 1 . C
H7 .241(3) .520(4) .5888(19) .082(9) Uiso d . 1 . H
H22 .701(2) .057(3) .6549(15) .047(6) Uiso d . 1 . H
H24A .835(3) -.061(4) .7630(19) .081(9) Uiso d . 1 . H
H24B .889(3) -.228(4) .731(2) .091(10) Uiso d . 1 . H
H24C .971(3) -.064(4) .750(2) .088(10) Uiso d . 1 . H
H25A .968(4) -.197(5) .599(2) .115(13) Uiso d . 1 . H
H25B .987(4) -.023(6) .586(3) .134(16) Uiso d . 1 . H
H25C .881(4) -.093(5) .525(3) .119(15) Uiso d . 1 . H
H31A .541(2) .040(3) .2964(18) .067(8) Uiso d . 1 . H
H31B .638(2) -.029(4) .3786(18) .071(8) Uiso d . 1 . H
H32 .786(4) .193(5) .377(3) .142(15) Uiso d . 1 . H
H33A .795(3) .261(4) .245(2) .092 Uiso d . 1 . H
H33B .643(3) .194(4) .203(2) .092 Uiso d . 1 . H
H61 .099(3) .598(4) .357(2) .084(9) Uiso d . 1 . H

loop_
_atom_type_symbol
_atom_type_description
_atom_type_scat_dispersion_real
_atom_type_scat_dispersion_imag
_atom_type_scat_source
C C 0.0033 0.0016 'International Tables Vol C Tables 4.2.6.8 and 6.1.1.4'
H H 0.0000 0.0000 'International Tables Vol C Tables 4.2.6.8 and 6.1.1.4'
N N 0.0061 0.0033 'International Tables Vol C Tables 4.2.6.8 and 6.1.1.4'
O O 0.0106 0.0060 'International Tables Vol C Tables 4.2.6.8 and 6.1.1.4'

loop_
_geom_angle_atom_site_label_1
_geom_angle_atom_site_label_2
_geom_angle_atom_site_label_3
_geom_angle
_geom_angle_publ_flag
C2 N1 C8a 118.0(2) no
C4 N3 C2 122.7(2) no
C4 N3 C31 116.6(2) no
C2 N3 C31 120.7(2) no
C6 N5 C4a 116.2(2) no
C7 N8 C8a 116.1(2) no
C22 N21 C2 118.0(2) no
C22 N23 C25 120.8(2) no
C22 N23 C24 122.6(2) no
C25 N23 C24 116.5(2) no
N1 C2 N21 124.1(2) no
N1 C2 N3 122.9(2) no
N21 C2 N3 113.0(2) no
O4 C4 N3 121.5(2) no
O4 C4 C4a 124.4(2) no
N3 C4 C4a 114.1(2) no
N5 C4a C8a 123.0(2) no
N5 C4a C4 118.3(2) no
C8a C4a C4 118.7(2) no
N5 C6 C7 121.1(2) no
N5 C6 C61 116.3(2) no
C7 C6 C61 122.6(2) no
N8 C7 C6 123.9(2) no
N8 C7 H7 119.6(17) no
C6 C7 H7 116.5(17) no
N1 C8a N8 116.8(2) no
N1 C8a C4a 123.6(2) no
N8 C8a C4a 119.7(2) no
N23 C22 N21 121.2(2) no
N23 C22 H22 114.7(13) no
N21 C22 H22 124.0(13) no
N23 C24 H24A 107.8(17) no
N23 C24 H24B 109.5(18) no
H24A C24 H24B 112.(3) no
N23 C24 H24C 105.1(19) no
H24A C24 H24C 109.(3) no
H24B C24 H24C 113.(3) no
N23 C25 H25A 110.(2) no
N23 C25 H25B 106.(3) no
H25A C25 H25B 100.(3) no
N23 C25 H25C 113.(3) no
H25A C25 H25C 119.(4) no
H25B C25 H25C 107.(4) no
N3 C31 C32 112.4(2) no
N3 C31 H31A 108.4(16) no
C32 C31 H31A 112.6(16) no
N3 C31 H31B 107.5(16) no
C32 C31 H31B 107.6(16) no
H31A C31 H31B 108.(2) no
C33 C32 C31 127.5(4) no
C33 C32 H32 112.(2) no
C31 C32 H32 121.(2) no
C32 C33 H33A 120.9(19) no
C32 C33 H33B 117.(2) no
H33A C33 H33B 122.(3) no
O61 C61 C6 124.7(3) no
O61 C61 H61 123.1(16) no
C6 C61 H61 112.0(16) no

loop_
_geom_bond_atom_site_label_1
_geom_bond_atom_site_label_2
_geom_bond_site_symmetry_2
_geom_bond_distance
_geom_bond_publ_flag
O4 C4 . 1.215(2) no
O61 C61 . 1.192(3) no
N1 C2 . 1.317(3) no
N1 C8a . 1.344(3) no
N3 C4 . 1.387(3) no
N3 C2 . 1.393(3) no
N3 C31 . 1.479(3) no
N5 C6 . 1.329(3) no
N5 C4a . 1.335(3) no
N8 C7 . 1.316(3) no
N8 C8a . 1.359(3) no
N21 C22 . 1.319(3) no
N21 C2 . 1.344(3) no
N23 C22 . 1.302(3) no
N23 C25 . 1.451(4) no
N23 C24 . 1.456(3) no
C4 C4a . 1.464(3) no
C4a C8a . 1.407(3) no
C6 C7 . 1.388(3) no
C6 C61 . 1.475(4) no
C7 H7 . .96(3) no
C22 H22 . .97(2) no
C24 H24A . .97(3) no
C24 H24B . 1.00(3) no
C24 H24C . .95(3) no
C25 H25A . .99(4) no
C25 H25B . .95(4) no
C25 H25C . .82(4) no
C31 C32 . 1.488(4) no
C31 H31A . .95(3) no
C31 H31B . .98(3) no
C32 C33 . 1.243(5) no
C32 H32 . 1.04(4) no
C33 H33A . 1.01(3) no
C33 H33B . .97(3) no
C61 H61 . 1.00(3) no

loop_
_geom_torsion_atom_site_label_1
_geom_torsion_atom_site_label_2
_geom_torsion_atom_site_label_3
_geom_torsion_atom_site_label_4
_geom_torsion
_geom_torsion_publ_flag
C8a N1 C2 N21 178.3(2) no
C8a N1 C2 N3 -1.5(3) no
C22 N21 C2 N1 10.0(3) no
C22 N21 C2 N3 -170.2(2) no
C4 N3 C2 N1 2.6(3) no
C31 N3 C2 N1 -176.2(2) no
C4 N3 C2 N21 -177.2(2) no
C31 N3 C2 N21 4.0(3) no
C2 N3 C4 O4 -178.6(2) no
C31 N3 C4 O4 0.2(3) no
C2 N3 C4 C4a -0.3(3) no
C31 N3 C4 C4a 178.5(2) no
C6 N5 C4a C8a -0.8(3) no
C6 N5 C4a C4 177.4(2) no
O4 C4 C4a N5 -2.8(3) no
N3 C4 C4a N5 178.9(2) no
O4 C4 C4a C8a 175.5(2) no
N3 C4 C4a C8a -2.8(3) no
C4a N5 C6 C7 -1.5(3) no
C4a N5 C6 C61 178.6(2) no
C8a N8 C7 C6 -0.4(4) no
N5 C6 C7 N8 2.3(4) no
C61 C6 C7 N8 -177.9(2) no
C2 N1 C8a N8 177.8(2) no
C2 N1 C8a C4a -1.9(3) no
C7 N8 C8a N1 178.3(2) no
C7 N8 C8a C4a -1.9(3) no
N5 C4a C8a N1 -177.6(2) no
C4 C4a C8a N1 4.2(3) no
N5 C4a C8a N8 2.6(3) no
C4 C4a C8a N8 -175.6(2) no
C25 N23 C22 N21 3.9(4) no
C24 N23 C22 N21 -173.1(2) no
C2 N21 C22 N23 -178.9(2) no
C4 N3 C31 C32 95.4(3) no
C2 N3 C31 C32 -85.8(3) no
N3 C31 C32 C33 -116.8(4) no
N5 C6 C61 O61 176.6(3) no
C7 C6 C61 O61 -3.2(4) no

loop_
_cod_related_entry_id
_cod_related_entry_database
_cod_related_entry_code
1 ChemSpider 30652185
